data_4124711
loop_
_publ_author_name
'Ichida, H.'
'Nagai, K.'
'Sasaki, Y.'
'Pope, M.T.'

_publ_section_title
;
 Heteropolyvanadates containing two and three manganese(IV) ions: Unusual
 structural features of Mn2 V22 O64(10-) and Mn3 V12 O40 H3(5-)
;
_journal_name_full 'Journal of the American Chemical Society'
_journal_page_first 586
_journal_page_last 591
_journal_volume 111
_journal_year 1989
_chemical_formula_sum 'H19 K5 Mn3 O48 V12'
_chemical_name_systematic 'K5 (H3 Mn3 V12 O40) (H2 O)8'
_space_group_IT_number 2
_symmetry_space_group_name_Hall '-P 1'
_symmetry_space_group_name_H-M 'P -1'
_cell_angle_alpha 102.91
_cell_angle_beta 109.48
_cell_angle_gamma 86.88
_cell_formula_units_Z 2
_cell_length_a 11.8
_cell_length_b 16.555
_cell_length_c 11.267
_cell_volume 2022.073
_citation_journal_id_ASTM JACSAT
_cod_data_source_file Ichida_JACSAT_1989_1871.cif
_cod_data_source_block H19K5Mn3O48V12
_cod_database_code 4124711

loop_
_symmetry_equiv_pos_as_xyz
x,y,z
-x,-y,-z

loop_
_atom_site_label
_atom_site_type_symbol
_atom_site_fract_x
_atom_site_fract_y
_atom_site_fract_z
_atom_site_occupancy
_atom_site_U_iso_or_equiv
O6 O-2 0.7858 0.1824 0.5041 1 0.0
V2 V+5 0.57035 0.12918 0.63844 1 0.0
O33 O-2 0.378 0.2863 0.633 1 0.0
O21 O-2 0.926 0.3 0.4865 1 0.0
V3 V+5 0.79551 0.05826 0.83103 1 0.0
O9 O-2 0.7791 0.1566 0.9623 1 0.0
O44 O-2 0.5265 0.0521 0.2408 1 0.0
K2 K+1 0.89292 0.98864 0.22967 1 0.0
V4 V+5 0.96151 0.20276 0.54163 1 0.0
V12 V+5 0.125 0.3082 0.05608 1 0.0
O48 O-2 0.5903 0.4038 0.3148 1 0.0
O46 O-2 0.3917 0.2313 0.331 1 0.0
V1 V+5 0.79914 0.07352 0.55867 1 0.0
V11 V+5 0.8941 0.36199 0.13152 1 0.0
Mn1 Mn+4 0.95042 0.19931 0.80758 1 0.0
V7 V+5 0.12761 0.32112 0.7873 1 0.0
O35 O-2 0.2691 0.3389 0.8399 1 0.0
O3 O-2 0.718 0.3304 0.781 1 0.0
K5 K+1 0.78698 0.83309 0.59081 1 0.0
O12 O-2 0.737 0.3558 0.5649 1 0.0
O11 O-2 0.1085 0.2374 0.8831 1 0.0
O41 O-2 0.8601 0.6676 0.5787 1 0.0
V6 V+5 0.95341 0.17477 0.06801 1 0.0
V9 V+5 0.67936 0.44857 0.67581 1 0.0
K1 K+1 0.53891 0.62549 0.93622 1 0.0
O38 O-2 0.6486 0.4892 0.0637 1 0.0
O13 O-2 0.7275 0.3297 0.016 1 0.0
O22 O-2 0.5343 0.3948 0.6228 1 0.0
V10 V+5 0.67655 0.42983 0.94422 1 0.0
O30 O-2 0.4296 0.1073 0.5773 1 0.0
Mn2 Mn+4 0.74804 0.26297 0.63301 1 0.0
K3 K+1 0.72911 0.55092 0.35349 1 0.0
O4 O-2 0.9126 0.2698 0.9466 1 0.0
O1 O-2 0.778 0.1778 0.7348 1 0.0
O15 O-2 0.8591 0.458 0.7485 1 0.0
O26 O-2 0.0657 0.3995 0.6978 1 0.0
O36 O-2 0.8893 0.463 0.521 1 0.0
O39 O-2 0.8681 0.4226 0.25 1 0.0
O43 O-2 0.7041 0.8749 0.2022 1 0.0
O2 O-2 0.9173 0.2821 0.7096 1 0.0
O23 O-2 0.5305 0.3818 0.8514 1 0.0
O28 O-2 0.0573 0.3775 0.1619 1 0.0
O29 O-2 0.8214 0.01 0.4399 1 0.0
O34 O-2 0.9731 0.102 0.1446 1 0.0
V8 V+5 0.90606 0.39271 0.59978 1 0.0
O7 O-2 0.5827 0.2314 0.5763 1 0.0
O14 O-2 0.0845 0.3867 0.9377 1 0.0
K4 K+1 0.65915 0.86416 0.9293 1 0.0
O5 O-2 0.9607 0.1263 0.6557 1 0.0
O32 O-2 0.9827 0.1382 0.4214 1 0.0
O37 O-2 0.652 0.5204 0.599 1 0.0
O40 O-2 0.2665 0.3236 0.1202 1 0.0
O19 O-2 0.6332 0.0605 0.7485 1 0.0
O16 O-2 0.8581 0.4423 0.011 1 0.0
O47 O-2 0.7109 0.236 0.2581 1 0.0
V5 V+5 0.51792 0.31064 0.69663 1 0.0
O18 O-2 0.6366 0.0734 0.5203 1 0.0
O10 O-2 0.9583 0.1132 0.8964 1 0.0
Mn3 Mn+4 0.74301 0.24814 0.88102 1 0.0
O17 O-2 0.824 0.0121 0.6805 1 0.0
O45 O-2 0.666 0.0294 0.0767 1 0.0
O24 O-2 0.9123 0.2634 0.1772 1 0.0
O25 O-2 0.106 0.2159 0.1089 1 0.0
O8 O-2 0.5787 0.2194 0.7913 1 0.0
O20 O-2 0.1126 0.2375 0.6455 1 0.0
O42 O-2 0.52 0.2088 0.0303 1 0.0
O27 O-2 0.6699 0.4964 0.8344 1 0.0
O31 O-2 0.8115 -0.0161 0.9035 1 0.0
